data_1534983
loop_
_publ_author_name
'Beck, J.'
'Fischer, A.'

_publ_section_title
;
 Solvothermal synthesis and crystal structure of Te8 (U2 Br10), containing
 a polymeric chalcogen cation (Te8(2+))n
;
_journal_name_full 'Zeitschrift fuer Anorganische und Allgemeine Chemie'
_journal_page_first 369
_journal_page_last 372
_journal_volume 628
_journal_year 2002
_chemical_formula_sum 'Br10 Te8 U2'
_chemical_name_systematic '(Te8) (U2 Br10)'
_space_group_IT_number 2
_symmetry_space_group_name_Hall '-P 1'
_symmetry_space_group_name_H-M 'P -1'
_cell_angle_alpha 80.93
_cell_angle_beta 76.83
_cell_angle_gamma 78.84
_cell_formula_units_Z 2
_cell_length_a 9.008
_cell_length_b 12.051
_cell_length_c 13.66
_cell_volume 1406.521
_citation_journal_id_ASTM ZAACAB
_cod_data_source_file Beck_ZAACAB_2002_286.cif
_cod_data_source_block Br10Te8U2
_cod_database_code 1534983

loop_
_symmetry_equiv_pos_as_xyz
x,y,z
-x,-y,-z

loop_
_atom_site_label
_atom_site_type_symbol
_atom_site_fract_x
_atom_site_fract_y
_atom_site_fract_z
_atom_site_occupancy
_atom_site_U_iso_or_equiv
Te8 Te -0.5084 0.15459 0.1844 1 0.0
Br10 Br-1 0.1321 0.68299 0.17699 1 0.0
Br2 Br-1 0.3711 0.57996 0.41219 1 0.0
Br5 Br-1 0.8768 0.62018 0.43747 1 0.0
Br6 Br-1 0.7854 0.93934 0.47053 1 0.0
U2 U+4 0.86651 0.81078 0.30537 1 0.0
U1 U+4 0.41354 0.7196 0.23762 1 0.0
Te7 Te -0.50381 0.21319 0.36179 1 0.0
Te2 Te 0.11533 0.39449 0.30313 1 0.0
Br7 Br-1 0.528 0.85971 0.35096 1 0.0
Te3 Te -0.03842 0.21698 0.37804 1 0.0
Br3 Br-1 0.4455 0.8733 0.07027 1 0.0
Br4 Br-1 0.8508 0.97645 0.1446 1 0.0
Br9 Br-1 0.752 0.67085 0.18797 1 0.0
Te5 Te -0.16613 0.32779 0.08986 1 0.0
Br8 Br-1 0.1512 0.88299 0.324 1 0.0
Te1 Te 0.26306 0.32896 0.11399 1 0.0
Br1 Br-1 0.4939 0.51936 0.13679 1 0.0
Te6 Te 0.08387 0.16984 0.10634 1 0.0
Te4 Te -0.27248 0.35644 0.29771 1 0.0
